data_7120224
loop_
_publ_author_name
'Swamy, V.S.V.S.N.'
'Bisai, Milan Kumar'
'Das, Tamal'
'Sen, Sakya Singha'

_publ_section_title
;
 Metal free mild and selective aldehyde cyanosilylation by a neutral
 penta-coordinate silicon compound
;
_journal_name_full 'Chem. Commun.'
_journal_paper_doi 10.1039/C7CC03948D
_journal_year 2017
_chemical_formula_moiety 'C17 H29 Si1 N3'
_chemical_formula_sum 'C17 H27 N3 Si'
_chemical_formula_weight 301.50
_chemical_melting_point 389.4
_chemical_properties_physical ', Air-sensitive,Moisture-sensitive'
_space_group_crystal_system orthorhombic
_space_group_IT_number 19
_space_group_name_Hall 'P 2ac 2ab'
_space_group_name_H-M_alt 'P 21 21 21'
_symmetry_space_group_name_Hall 'P 2ac 2ab'
_symmetry_space_group_name_H-M 'P 21 21 21'
_atom_sites_solution_hydrogens mixed
_audit_creation_method SHELXL-2014/7
_audit_update_record
;
2017-04-12 deposited with the CCDC.
2017-06-02 downloaded from the CCDC.
;
_cell_angle_alpha 90
_cell_angle_beta 90
_cell_angle_gamma 90
_cell_formula_units_Z 4
_cell_length_a 9.527(3)
_cell_length_b 12.162(4)
_cell_length_c 15.346(5)
_cell_measurement_reflns_used 4461
_cell_measurement_temperature 296(2)
_cell_measurement_theta_max 19.66
_cell_measurement_theta_min 2.65
_cell_volume 1778.1(10)
_computing_cell_refinement 'Bruker SAINT'
_computing_data_collection 'Bruker APEX2'
_computing_data_reduction 'Bruker SAINT'
_computing_structure_refinement 'SHELXL-2014/7 (Sheldrick, 2014)'
_computing_structure_solution 'SHELXS-97 (Sheldrick 2008)'
_diffrn_ambient_temperature 296(2)
_diffrn_measured_fraction_theta_full 1.000
_diffrn_measured_fraction_theta_max 1.000
_diffrn_measurement_device_type 'Bruker APEX-II CCD'
_diffrn_measurement_method '\f and \w scans'
_diffrn_radiation_type MoK\a
_diffrn_radiation_wavelength 0.71073
_diffrn_reflns_av_R_equivalents 0.3217
_diffrn_reflns_av_unetI/netI 0.1655
_diffrn_reflns_Laue_measured_fraction_full 1.000
_diffrn_reflns_Laue_measured_fraction_max 1.000
_diffrn_reflns_limit_h_max 11
_diffrn_reflns_limit_h_min -11
_diffrn_reflns_limit_k_max 14
_diffrn_reflns_limit_k_min -14
_diffrn_reflns_limit_l_max 18
_diffrn_reflns_limit_l_min -18
_diffrn_reflns_number 48296
_diffrn_reflns_point_group_measured_fraction_full 1.000
_diffrn_reflns_point_group_measured_fraction_max 1.000
_diffrn_reflns_theta_full 24.996
_diffrn_reflns_theta_max 24.996
_diffrn_reflns_theta_min 2.137
_diffrn_source 'micro-focus sealed tube'
_exptl_absorpt_coefficient_mu 0.131
_exptl_absorpt_correction_type multi-scan
_exptl_absorpt_process_details 'SADABS (BRUKER, 2016)'
_exptl_crystal_colour colorless
_exptl_crystal_density_diffrn 1.126
_exptl_crystal_description needle
_exptl_crystal_F_000 656
_exptl_crystal_size_max 0.32
_exptl_crystal_size_mid 0.28
_exptl_crystal_size_min 0.22
_exptl_transmission_factor_max 0.972
_exptl_transmission_factor_min 0.959
_refine_diff_density_max 0.268
_refine_diff_density_min -0.260
_refine_diff_density_rms 0.062
_refine_ls_abs_structure_details
;
 Flack x determined using 517 quotients [(I+)-(I-)]/[(I+)+(I-)]
 (Parsons, Flack and Wagner, Acta Cryst. B69 (2013) 249-259).
;
_refine_ls_abs_structure_Flack 0.33(14)
_refine_ls_extinction_coef 0.020(3)
_refine_ls_extinction_expression Fc^*^=kFc[1+0.001xFc^2^\l^3^/sin(2\q)]^-1/4^
_refine_ls_extinction_method 'SHELXL-2014/7 (Sheldrick 2014'
_refine_ls_goodness_of_fit_ref 1.009
_refine_ls_hydrogen_treatment mixed
_refine_ls_matrix_type full
_refine_ls_number_parameters 202
_refine_ls_number_reflns 3132
_refine_ls_number_restraints 0
_refine_ls_restrained_S_all 1.009
_refine_ls_R_factor_all 0.1731
_refine_ls_R_factor_gt 0.0668
_refine_ls_shift/su_max 0.000
_refine_ls_shift/su_mean 0.000
_refine_ls_structure_factor_coef Fsqd
_refine_ls_weighting_details 'w=1/[\s^2^(Fo^2^)+(0.0642P)^2^+0.3115P] where P=(Fo^2^+2Fc^2^)/3'
_refine_ls_weighting_scheme calc
_refine_ls_wR_factor_gt 0.1147
_refine_ls_wR_factor_ref 0.1514
_reflns_Friedel_coverage 0.735
_reflns_Friedel_fraction_full 1.000
_reflns_Friedel_fraction_max 1.000
_reflns_number_gt 1718
_reflns_number_total 3132
_reflns_threshold_expression 'I > 2\s(I)'
_cod_data_source_file c7cc03948d2.cif
_cod_data_source_block mo_SEN_109_0m_a
_cod_original_cell_volume 1778.0(10)
_cod_database_code 7120224
_shelx_shelxl_version_number 2014/7
_shelx_space_group_comment
;
The symmetry employed for this shelxl refinement is uniquely defined
by the following loop, which should always be used as a source of
symmetry information in preference to the above space-group names.
They are only intended as comments.
;

loop_
_space_group_symop_operation_xyz
'x, y, z'
'-x+1/2, -y, z+1/2'
'-x, y+1/2, -z+1/2'
'x+1/2, -y+1/2, -z'

loop_
_atom_site_label
_atom_site_type_symbol
_atom_site_fract_x
_atom_site_fract_y
_atom_site_fract_z
_atom_site_U_iso_or_equiv
_atom_site_adp_type
_atom_site_occupancy
_atom_site_site_symmetry_order
_atom_site_calc_flag
_atom_site_refinement_flags_posn
_atom_site_refinement_flags_adp
Si1 Si 0.88320(19) 0.22577(17) 0.33456(12) 0.0305(6) Uani 1 1 d . .
N2 N 0.7873(5) 0.2377(4) 0.2338(3) 0.0261(14) Uani 1 1 d . .
N1 N 0.7424(5) 0.3440(4) 0.3420(3) 0.0286(14) Uani 1 1 d . .
C1 C 0.7001(7) 0.3193(6) 0.2637(4) 0.0260(17) Uani 1 1 d . .
C2 C 0.5722(7) 0.3607(6) 0.2179(4) 0.0270(18) Uani 1 1 d . .
C12 C 0.8098(7) 0.1972(6) 0.1438(4) 0.0297(18) Uani 1 1 d . .
C7 C 0.4561(7) 0.2950(6) 0.2149(4) 0.0327(19) Uani 1 1 d . .
H7 H 0.4586 0.2255 0.2402 0.039 Uiso 1 1 calc R U
N3 N 1.0590(7) 0.0144(6) 0.3089(4) 0.058(2) Uani 1 1 d . .
C3 C 0.5707(7) 0.4644(6) 0.1804(4) 0.0325(19) Uani 1 1 d . .
H3 H 0.6500 0.5090 0.1818 0.039 Uiso 1 1 calc R U
C8 C 0.6720(7) 0.4091(6) 0.4097(4) 0.0327(19) Uani 1 1 d . .
C4 C 0.4481(8) 0.4999(7) 0.1408(4) 0.039(2) Uani 1 1 d . .
H4 H 0.4449 0.5698 0.1162 0.046 Uiso 1 1 calc R U
C17 C 1.0392(7) 0.3126(6) 0.3529(5) 0.041(2) Uani 1 1 d . .
H17A H 1.1222 0.2679 0.3505 0.061 Uiso 1 1 calc R U
H17B H 1.0328 0.3469 0.4091 0.061 Uiso 1 1 calc R U
H17C H 1.0439 0.3683 0.3086 0.061 Uiso 1 1 calc R U
C16 C 0.9907(7) 0.0921(7) 0.3092(5) 0.037(2) Uani 1 1 d . .
C6 C 0.3344(7) 0.3312(7) 0.1742(5) 0.041(2) Uani 1 1 d . .
H6 H 0.2555 0.2863 0.1720 0.049 Uiso 1 1 calc R U
C10 C 0.6613(8) 0.5293(6) 0.3846(5) 0.048(2) Uani 1 1 d . .
H10A H 0.7502 0.5542 0.3629 0.072 Uiso 1 1 calc R U
H10B H 0.6355 0.5718 0.4348 0.072 Uiso 1 1 calc R U
H10C H 0.5912 0.5380 0.3402 0.072 Uiso 1 1 calc R U
C5 C 0.3319(8) 0.4342(7) 0.1373(5) 0.043(2) Uani 1 1 d . .
H5 H 0.2509 0.4592 0.1098 0.051 Uiso 1 1 calc R U
C14 C 0.7653(8) 0.0782(6) 0.1405(5) 0.045(2) Uani 1 1 d . .
H14A H 0.8155 0.0373 0.1840 0.068 Uiso 1 1 calc R U
H14B H 0.7859 0.0485 0.0840 0.068 Uiso 1 1 calc R U
H14C H 0.6664 0.0729 0.1515 0.068 Uiso 1 1 calc R U
C15 C 0.9645(7) 0.2101(7) 0.1218(4) 0.046(2) Uani 1 1 d . .
H15A H 0.9898 0.2864 0.1245 0.069 Uiso 1 1 calc R U
H15B H 0.9814 0.1828 0.0640 0.069 Uiso 1 1 calc R U
H15C H 1.0198 0.1693 0.1628 0.069 Uiso 1 1 calc R U
C11 C 0.5259(7) 0.3631(7) 0.4305(5) 0.046(2) Uani 1 1 d . .
H11A H 0.4655 0.3730 0.3811 0.069 Uiso 1 1 calc R U
H11B H 0.4875 0.4013 0.4798 0.069 Uiso 1 1 calc R U
H11C H 0.5333 0.2861 0.4438 0.069 Uiso 1 1 calc R U
C9 C 0.7640(9) 0.4003(6) 0.4903(4) 0.057(3) Uani 1 1 d . .
H9A H 0.7759 0.3243 0.5055 0.086 Uiso 1 1 calc R U
H9B H 0.7202 0.4385 0.5378 0.086 Uiso 1 1 calc R U
H9C H 0.8540 0.4325 0.4785 0.086 Uiso 1 1 calc R U
C13 C 0.7275(7) 0.2625(6) 0.0746(4) 0.045(2) Uani 1 1 d . .
H13A H 0.6288 0.2496 0.0819 0.068 Uiso 1 1 calc R U
H13B H 0.7558 0.2390 0.0175 0.068 Uiso 1 1 calc R U
H13C H 0.7467 0.3395 0.0812 0.068 Uiso 1 1 calc R U
H1 H 0.813(4) 0.170(4) 0.410(3) 0.001(12) Uiso 1 1 d . .

loop_
_atom_site_aniso_label
_atom_site_aniso_U_11
_atom_site_aniso_U_22
_atom_site_aniso_U_33
_atom_site_aniso_U_23
_atom_site_aniso_U_13
_atom_site_aniso_U_12
Si1 0.0278(10) 0.0323(12) 0.0314(11) -0.0001(10) -0.0022(10) -0.0001(10)
N2 0.025(3) 0.027(4) 0.026(3) -0.001(3) -0.005(3) 0.002(3)
N1 0.034(3) 0.027(4) 0.025(3) -0.002(3) 0.000(3) 0.002(3)
C1 0.031(4) 0.023(4) 0.024(4) 0.007(3) 0.006(3) -0.006(4)
C2 0.022(4) 0.036(5) 0.022(4) -0.001(4) 0.002(3) 0.003(4)
C12 0.030(4) 0.035(5) 0.025(4) -0.006(4) 0.005(3) 0.002(4)
C7 0.033(4) 0.032(5) 0.034(4) -0.001(4) -0.002(3) -0.004(4)
N3 0.054(4) 0.058(5) 0.062(5) -0.011(4) -0.014(4) 0.020(4)
C3 0.032(4) 0.030(5) 0.036(4) 0.003(4) 0.005(4) 0.004(4)
C8 0.043(5) 0.029(5) 0.026(4) -0.003(4) -0.004(4) 0.004(4)
C4 0.036(4) 0.039(5) 0.042(5) 0.003(4) -0.002(4) 0.012(5)
C17 0.038(4) 0.038(5) 0.047(5) 0.002(4) -0.007(4) -0.004(4)
C16 0.036(5) 0.039(5) 0.036(5) -0.003(4) -0.009(4) 0.007(4)
C6 0.024(4) 0.055(6) 0.045(5) -0.014(5) -0.002(4) -0.004(4)
C10 0.063(6) 0.030(5) 0.050(5) -0.006(4) 0.005(4) 0.000(4)
C5 0.031(5) 0.054(6) 0.043(5) -0.003(5) -0.005(4) 0.017(4)
C14 0.051(5) 0.042(6) 0.043(5) -0.013(4) -0.007(4) 0.006(4)
C15 0.039(5) 0.065(6) 0.034(4) -0.010(4) 0.006(4) -0.005(5)
C11 0.047(5) 0.048(6) 0.044(5) -0.006(5) 0.014(4) -0.008(5)
C9 0.067(6) 0.068(7) 0.036(5) -0.023(4) -0.011(4) 0.020(5)
C13 0.057(5) 0.051(6) 0.028(4) -0.006(4) 0.000(4) 0.020(5)

loop_
_atom_type_symbol
_atom_type_description
_atom_type_scat_dispersion_real
_atom_type_scat_dispersion_imag
_atom_type_scat_source
C C 0.0033 0.0016 'International Tables Vol C Tables 4.2.6.8 and 6.1.1.4'
H H 0.0000 0.0000 'International Tables Vol C Tables 4.2.6.8 and 6.1.1.4'
N N 0.0061 0.0033 'International Tables Vol C Tables 4.2.6.8 and 6.1.1.4'
Si Si 0.0817 0.0704 'International Tables Vol C Tables 4.2.6.8 and 6.1.1.4'

loop_
_geom_angle_atom_site_label_1
_geom_angle_atom_site_label_2
_geom_angle_atom_site_label_3
_geom_angle
N2 Si1 C17 119.6(3)
N2 Si1 C16 99.3(3)
C17 Si1 C16 94.8(3)
N2 Si1 N1 69.3(2)
C17 Si1 N1 97.0(3)
C16 Si1 N1 166.6(3)
N2 Si1 C1 35.7(2)
C17 Si1 C1 113.1(3)
C16 Si1 C1 134.3(3)
N1 Si1 C1 33.7(2)
N2 Si1 H1 118.4(16)
C17 Si1 H1 119.8(16)
C16 Si1 H1 90.8(17)
N1 Si1 H1 88.8(16)
C1 Si1 H1 104.2(16)
C1 N2 C12 129.7(5)
C1 N2 Si1 94.5(4)
C12 N2 Si1 134.4(4)
C1 N1 C8 129.4(6)
C1 N1 Si1 89.4(4)
C8 N1 Si1 138.2(4)
N1 C1 N2 106.7(5)
N1 C1 C2 127.6(6)
N2 C1 C2 125.4(6)
N1 C1 Si1 56.9(3)
N2 C1 Si1 49.9(3)
C2 C1 Si1 170.6(5)
C7 C2 C3 120.7(6)
C7 C2 C1 118.6(6)
C3 C2 C1 120.7(6)
N2 C12 C14 108.0(6)
N2 C12 C15 108.3(5)
C14 C12 C15 111.3(6)
N2 C12 C13 113.5(5)
C14 C12 C13 109.2(6)
C15 C12 C13 106.6(6)
C2 C7 C6 120.4(7)
C2 C7 H7 119.8
C6 C7 H7 119.8
C2 C3 C4 118.4(6)
C2 C3 H3 120.8
C4 C3 H3 120.8
N1 C8 C9 105.9(6)
N1 C8 C10 111.8(6)
C9 C8 C10 108.3(6)
N1 C8 C11 111.5(6)
C9 C8 C11 109.1(6)
C10 C8 C11 110.1(6)
C5 C4 C3 121.2(7)
C5 C4 H4 119.4
C3 C4 H4 119.4
Si1 C17 H17A 109.5
Si1 C17 H17B 109.5
H17A C17 H17B 109.5
Si1 C17 H17C 109.5
H17A C17 H17C 109.5
H17B C17 H17C 109.5
N3 C16 Si1 168.6(7)
C5 C6 C7 119.3(7)
C5 C6 H6 120.4
C7 C6 H6 120.4
C8 C10 H10A 109.5
C8 C10 H10B 109.5
H10A C10 H10B 109.5
C8 C10 H10C 109.5
H10A C10 H10C 109.5
H10B C10 H10C 109.5
C4 C5 C6 120.1(7)
C4 C5 H5 119.9
C6 C5 H5 119.9
C12 C14 H14A 109.5
C12 C14 H14B 109.5
H14A C14 H14B 109.5
C12 C14 H14C 109.5
H14A C14 H14C 109.5
H14B C14 H14C 109.5
C12 C15 H15A 109.5
C12 C15 H15B 109.5
H15A C15 H15B 109.5
C12 C15 H15C 109.5
H15A C15 H15C 109.5
H15B C15 H15C 109.5
C8 C11 H11A 109.5
C8 C11 H11B 109.5
H11A C11 H11B 109.5
C8 C11 H11C 109.5
H11A C11 H11C 109.5
H11B C11 H11C 109.5
C8 C9 H9A 109.5
C8 C9 H9B 109.5
H9A C9 H9B 109.5
C8 C9 H9C 109.5
H9A C9 H9C 109.5
H9B C9 H9C 109.5
C12 C13 H13A 109.5
C12 C13 H13B 109.5
H13A C13 H13B 109.5
C12 C13 H13C 109.5
H13A C13 H13C 109.5
H13B C13 H13C 109.5

loop_
_geom_bond_atom_site_label_1
_geom_bond_atom_site_label_2
_geom_bond_distance
Si1 N2 1.802(5)
Si1 C17 1.845(7)
Si1 C16 1.960(8)
Si1 N1 1.969(5)
Si1 C1 2.350(7)
Si1 H1 1.50(4)
N2 C1 1.374(8)
N2 C12 1.481(7)
N1 C1 1.302(7)
N1 C8 1.468(8)
C1 C2 1.494(9)
C2 C7 1.366(8)
C2 C3 1.386(9)
C12 C14 1.510(9)
C12 C15 1.520(8)
C12 C13 1.541(8)
C7 C6 1.388(9)
C7 H7 0.9300
N3 C16 1.147(8)
C3 C4 1.386(9)
C3 H3 0.9300
C8 C9 1.520(9)
C8 C10 1.515(9)
C8 C11 1.534(9)
C4 C5 1.367(9)
C4 H4 0.9300
C17 H17A 0.9600
C17 H17B 0.9600
C17 H17C 0.9600
C6 C5 1.375(10)
C6 H6 0.9300
C10 H10A 0.9600
C10 H10B 0.9600
C10 H10C 0.9600
C5 H5 0.9300
C14 H14A 0.9600
C14 H14B 0.9600
C14 H14C 0.9600
C15 H15A 0.9600
C15 H15B 0.9600
C15 H15C 0.9600
C11 H11A 0.9600
C11 H11B 0.9600
C11 H11C 0.9600
C9 H9A 0.9600
C9 H9B 0.9600
C9 H9C 0.9600
C13 H13A 0.9600
C13 H13B 0.9600
C13 H13C 0.9600
